data_7042528
loop_
_publ_author_name
'Xue, Ying-Ying'
'Zhang, Li-Xia'
'Li, Shu-Ni'
'Jiang, Yu-Cheng'
'Hu, Man-Cheng'
'Zhai, Quan-Guo'

_publ_section_title
;
 Ionothermal synthesis of novel Pb-OH-Cu-X (X = Cl, Br and I) quaternary
 heterometallic frameworks with tunable optical properties.
;
_journal_issue 16
_journal_name_full 'Dalton transactions (Cambridge, England : 2003)'
_journal_page_first 5183
_journal_page_last 5188
_journal_paper_doi 10.1039/c7dt00712d
_journal_volume 46
_journal_year 2017
_chemical_formula_sum 'Cl6 Cu2 H4 O4 Pb4'
_chemical_formula_weight 1236.57
_chemical_name_systematic
; 
 ? 
;
_space_group_IT_number 142
_symmetry_cell_setting tetragonal
_symmetry_space_group_name_Hall '-I 4bd 2c'
_symmetry_space_group_name_H-M 'I 41/a c d :2'
_atom_sites_solution_hydrogens geom
_atom_sites_solution_primary direct
_atom_sites_solution_secondary difmap
_audit_creation_method SHELXL-97
_audit_update_record
;
2017-02-26 deposited with the CCDC.
2017-03-20 downloaded from the CCDC.
;
_cell_angle_alpha 90.00
_cell_angle_beta 90.00
_cell_angle_gamma 90.00
_cell_formula_units_Z 8
_cell_length_a 13.7547(11)
_cell_length_b 13.7547(11)
_cell_length_c 15.3654(13)
_cell_measurement_reflns_used 1877
_cell_measurement_temperature 293(2)
_cell_measurement_theta_max 28.143
_cell_measurement_theta_min 2.962
_cell_volume 2907.0(4)
_computing_cell_refinement 'Bruker SMART'
_computing_data_collection 'Bruker SMART'
_computing_data_reduction 'Bruker SHELXTL'
_computing_molecular_graphics 'Bruker SHELXTL'
_computing_publication_material 'Bruker SHELXTL'
_computing_structure_refinement 'SHELXL-97 (Sheldrick, 1997)'
_computing_structure_solution 'SHELXS-97 (Sheldrick, 1990)'
_diffrn_ambient_temperature 293(2)
_diffrn_measured_fraction_theta_full 1.000
_diffrn_measured_fraction_theta_max 1.000
_diffrn_measurement_device_type 'CCD area detector'
_diffrn_measurement_method 'phi and omega scans'
_diffrn_radiation_monochromator graphite
_diffrn_radiation_source 'fine-focus sealed tube'
_diffrn_radiation_type MoK\a
_diffrn_radiation_wavelength 0.71073
_diffrn_reflns_av_R_equivalents 0.1245
_diffrn_reflns_av_sigmaI/netI 0.0597
_diffrn_reflns_limit_h_max 9
_diffrn_reflns_limit_h_min -16
_diffrn_reflns_limit_k_max 16
_diffrn_reflns_limit_k_min -16
_diffrn_reflns_limit_l_max 18
_diffrn_reflns_limit_l_min -14
_diffrn_reflns_number 5483
_diffrn_reflns_theta_full 24.92
_diffrn_reflns_theta_max 24.92
_diffrn_reflns_theta_min 2.96
_exptl_absorpt_coefficient_mu 50.130
_exptl_absorpt_correction_T_max 0.1272
_exptl_absorpt_correction_T_min 0.0652
_exptl_absorpt_correction_type multi-scan
_exptl_absorpt_process_details sadabs
_exptl_crystal_colour gray
_exptl_crystal_density_diffrn 5.651
_exptl_crystal_density_method 'not measured'
_exptl_crystal_description block
_exptl_crystal_F_000 4192
_exptl_crystal_size_max 0.12
_exptl_crystal_size_mid 0.11
_exptl_crystal_size_min 0.07
_refine_diff_density_max 1.910
_refine_diff_density_min -2.941
_refine_diff_density_rms 0.499
_refine_ls_extinction_method none
_refine_ls_goodness_of_fit_ref 1.140
_refine_ls_hydrogen_treatment mixed
_refine_ls_matrix_type full
_refine_ls_number_parameters 38
_refine_ls_number_reflns 646
_refine_ls_number_restraints 0
_refine_ls_restrained_S_all 1.140
_refine_ls_R_factor_all 0.0572
_refine_ls_R_factor_gt 0.0400
_refine_ls_shift/su_max 0.001
_refine_ls_shift/su_mean 0.000
_refine_ls_structure_factor_coef Fsqd
_refine_ls_weighting_details 'calc w=1/[\s^2^(Fo^2^)+(0.0377P)^2^+20.6656P] where P=(Fo^2^+2Fc^2^)/3'
_refine_ls_weighting_scheme calc
_refine_ls_wR_factor_gt 0.0892
_refine_ls_wR_factor_ref 0.0948
_reflns_number_gt 472
_reflns_number_total 646
_reflns_threshold_expression >2sigma(I)
_cod_data_source_file c7dt00712d2.cif
_cod_data_source_block 1
_cod_depositor_comments
;
The following automatic conversions were performed:

'_symmetry_cell_setting' value 'Tetragonal' changed to 'tetragonal'
according to
/home/data/users/saulius/crontab/automatic-downloads/rss-feeds/RSC/lib/dictionaries/cif_core.dic
dictionary named 'cif_core.dic' version 2.4.2 from 2011-04-26.

Automatic conversion script
Id: cif_fix_values 4973 2017-02-22 13:04:09Z antanas 

 Adding full bibliography for 7042527--7042529.cif.
;
_cod_original_sg_symbol_H-M I4(1)/acd
_cod_database_code 7042528

loop_
_symmetry_equiv_pos_as_xyz
'x, y, z'
'-x+1/2, -y, z+1/2'
'-y+1/4, x+3/4, z+1/4'
'y+1/4, -x+1/4, z+3/4'
'-x+1/2, y, -z'
'x, -y, -z+1/2'
'y+1/4, x+3/4, -z+3/4'
'-y+1/4, -x+1/4, -z+1/4'
'x+1/2, y+1/2, z+1/2'
'-x+1, -y+1/2, z+1'
'-y+3/4, x+5/4, z+3/4'
'y+3/4, -x+3/4, z+5/4'
'-x+1, y+1/2, -z+1/2'
'x+1/2, -y+1/2, -z+1'
'y+3/4, x+5/4, -z+5/4'
'-y+3/4, -x+3/4, -z+3/4'
'-x, -y, -z'
'x-1/2, y, -z-1/2'
'y-1/4, -x-3/4, -z-1/4'
'-y-1/4, x-1/4, -z-3/4'
'x-1/2, -y, z'
'-x, y, z-1/2'
'-y-1/4, -x-3/4, z-3/4'
'y-1/4, x-1/4, z-1/4'
'-x+1/2, -y+1/2, -z+1/2'
'x, y+1/2, -z'
'y+1/4, -x-1/4, -z+1/4'
'-y+1/4, x+1/4, -z-1/4'
'x, -y+1/2, z+1/2'
'-x+1/2, y+1/2, z'
'-y+1/4, -x-1/4, z-1/4'
'y+1/4, x+1/4, z+1/4'

loop_
_atom_site_label
_atom_site_type_symbol
_atom_site_fract_x
_atom_site_fract_y
_atom_site_fract_z
_atom_site_U_iso_or_equiv
_atom_site_adp_type
_atom_site_occupancy
_atom_site_symmetry_multiplicity
_atom_site_calc_flag
_atom_site_refinement_flags
Pb1 Pb 0.40211(4) 0.34984(4) 0.03924(3) 0.0186(3) Uani 1 1 d .
Cu1 Cu 0.66593(15) 0.41593(15) 0.8750 0.0300(7) Uani 1 2 d S
Cl1 Cl 0.5006(2) 0.4538(3) 0.8796(3) 0.0209(8) Uani 1 1 d .
Cl2 Cl 0.7500 0.4719(4) 1.0000 0.0211(12) Uani 1 2 d S
O1 O 0.4309(7) 0.3178(7) 0.1922(6) 0.015(2) Uani 1 1 d .
H1 H 0.3960 0.3531 0.2252 0.017 Uiso 1 1 d R

loop_
_atom_site_aniso_label
_atom_site_aniso_U_11
_atom_site_aniso_U_22
_atom_site_aniso_U_33
_atom_site_aniso_U_23
_atom_site_aniso_U_13
_atom_site_aniso_U_12
Pb1 0.0186(4) 0.0180(4) 0.0192(4) 0.0029(3) -0.0035(2) 0.0072(2)
Cu1 0.0327(10) 0.0327(10) 0.0245(14) 0.0020(10) -0.0020(10) 0.0005(12)
Cl1 0.0194(19) 0.0227(19) 0.0206(19) 0.002(3) 0.0002(14) 0.0002(15)
Cl2 0.021(3) 0.017(3) 0.026(3) 0.000 -0.012(2) 0.000
O1 0.016(6) 0.017(6) 0.011(4) -0.003(4) 0.010(5) 0.006(4)

loop_
_atom_type_symbol
_atom_type_description
_atom_type_scat_dispersion_real
_atom_type_scat_dispersion_imag
_atom_type_scat_source
H H 0.0000 0.0000 'International Tables Vol C Tables 4.2.6.8 and 6.1.1.4'
O O 0.0106 0.0060 'International Tables Vol C Tables 4.2.6.8 and 6.1.1.4'
Cl Cl 0.1484 0.1585 'International Tables Vol C Tables 4.2.6.8 and 6.1.1.4'
Cu Cu 0.3201 1.2651 'International Tables Vol C Tables 4.2.6.8 and 6.1.1.4'
Pb Pb -3.3944 10.1111 'International Tables Vol C Tables 4.2.6.8 and 6.1.1.4'

loop_
_geom_angle_atom_site_label_1
_geom_angle_atom_site_label_2
_geom_angle_atom_site_label_3
_geom_angle
_geom_angle_site_symmetry_1
_geom_angle_site_symmetry_3
O1 Pb1 O1 68.8(4) 27_565 20_656
O1 Pb1 O1 71.9(3) 27_565 .
O1 Pb1 O1 71.2(4) 20_656 .
Cl1 Cu1 Cl1 115.9(2) 7_546 .
Cl1 Cu1 Cl2 103.39(16) 7_546 .
Cl1 Cu1 Cl2 112.24(12) . .
Cl1 Cu1 Cl2 112.24(12) 7_546 4_564
Cl1 Cu1 Cl2 103.39(16) . 4_564
Cl2 Cu1 Cl2 109.9(2) . 4_564
Cu1 Cl2 Cu1 142.1(2) . 3_645
Pb1 O1 Pb1 109.4(4) 20_656 27_565
Pb1 O1 Pb1 105.4(4) 20_656 .
Pb1 O1 Pb1 104.1(4) 27_565 .
Pb1 O1 H1 112.4 20_656 .
Pb1 O1 H1 112.4 27_565 .
Pb1 O1 H1 112.5 . .

loop_
_geom_bond_atom_site_label_1
_geom_bond_atom_site_label_2
_geom_bond_distance
_geom_bond_site_symmetry_2
Pb1 O1 2.336(10) 27_565
Pb1 O1 2.377(10) 20_656
Pb1 O1 2.424(9) .
Cu1 Cl1 2.334(4) 7_546
Cu1 Cl1 2.334(4) .
Cu1 Cl2 2.370(2) .
Cu1 Cl2 2.370(2) 4_564
Cl2 Cu1 2.370(2) 3_645
O1 Pb1 2.336(10) 20_656
O1 Pb1 2.377(10) 27_565
O1 H1 0.8500 .

loop_
_geom_torsion_atom_site_label_1
_geom_torsion_atom_site_label_2
_geom_torsion_atom_site_label_3
_geom_torsion_atom_site_label_4
_geom_torsion
_geom_torsion_site_symmetry_1
_geom_torsion_site_symmetry_4
Cl1 Cu1 Cl2 Cu1 -12.28(12) 7_546 3_645
Cl1 Cu1 Cl2 Cu1 113.30(15) . 3_645
Cl2 Cu1 Cl2 Cu1 -132.26(6) 4_564 3_645
O1 Pb1 O1 Pb1 -94.24(14) 27_565 20_656
O1 Pb1 O1 Pb1 -21.1(4) 20_656 20_656
O1 Pb1 O1 Pb1 20.9(4) 27_565 27_565
O1 Pb1 O1 Pb1 94.02(13) 20_656 27_565
